data_7032008
loop_
_publ_author_name
'Xu, Beibei'
'Zhong, Wei'
'Wei, Zhenhong'
'Wang, Hailong'
'Liu, Jian'
'Wu, Li'
'Feng, Yonggang'
'Liu, Xiaoming'

_publ_section_title
;
 Iron(iii) complexes of multidentate pyridinyl ligands: synthesis,
 characterization and catalysis of the direct hydroxylation of benzene.
;
_journal_issue 41
_journal_name_full 'Dalton transactions (Cambridge, England : 2003)'
_journal_page_first 15337
_journal_page_last 15345
_journal_paper_doi 10.1039/c4dt02032d
_journal_volume 43
_journal_year 2014
_chemical_formula_moiety 'C22 H22 Cl2 Fe N6, F6 P'
_chemical_formula_sum 'C22 H22 Cl2 F6 Fe N6 P'
_chemical_formula_weight 642.18
_chemical_name_systematic
; 
 ? 
;
_space_group_IT_number 14
_symmetry_cell_setting monoclinic
_symmetry_space_group_name_Hall '-P 2yn'
_symmetry_space_group_name_H-M 'P 1 21/n 1'
_atom_sites_solution_hydrogens geom
_atom_sites_solution_primary direct
_atom_sites_solution_secondary difmap
_audit_creation_method SHELXL-97
_cell_angle_alpha 90.00
_cell_angle_beta 96.0490(10)
_cell_angle_gamma 90.00
_cell_formula_units_Z 4
_cell_length_a 8.9480(8)
_cell_length_b 8.8509(8)
_cell_length_c 32.824(3)
_cell_measurement_reflns_used 5084
_cell_measurement_temperature 296(2)
_cell_measurement_theta_max 26.651
_cell_measurement_theta_min 2.3075
_cell_volume 2585.1(4)
_computing_cell_refinement 'Bruker SMART'
_computing_data_collection 'Bruker SMART'
_computing_data_reduction 'Bruker SAINT'
_computing_molecular_graphics 'Bruker SHELXTL'
_computing_publication_material 'Bruker SHELXTL'
_computing_structure_refinement 'SHELXL-97 (Sheldrick, 1997)'
_computing_structure_solution 'SHELXS-97 (Sheldrick, 1990)'
_diffrn_ambient_temperature 296(2)
_diffrn_measured_fraction_theta_full 0.988
_diffrn_measured_fraction_theta_max 0.988
_diffrn_measurement_device_type 'CCD area detector'
_diffrn_measurement_method 'phi and omega scans'
_diffrn_radiation_monochromator graphite
_diffrn_radiation_source 'fine-focus sealed tube'
_diffrn_radiation_type MoK\a
_diffrn_radiation_wavelength 0.71073
_diffrn_reflns_av_R_equivalents 0.0437
_diffrn_reflns_av_unetI/netI 0.0453
_diffrn_reflns_limit_h_max 11
_diffrn_reflns_limit_h_min -11
_diffrn_reflns_limit_k_max 11
_diffrn_reflns_limit_k_min -11
_diffrn_reflns_limit_l_max 43
_diffrn_reflns_limit_l_min -43
_diffrn_reflns_number 23879
_diffrn_reflns_theta_full 28.40
_diffrn_reflns_theta_max 28.40
_diffrn_reflns_theta_min 2.31
_exptl_absorpt_coefficient_mu 0.921
_exptl_absorpt_correction_T_max 0.871
_exptl_absorpt_correction_T_min 0.787
_exptl_absorpt_correction_type multi-scan
_exptl_absorpt_process_details 'SADABS, v2.10 (Sheldrick, G.M., 2003)'
_exptl_crystal_colour yellow
_exptl_crystal_density_diffrn 1.650
_exptl_crystal_density_method 'not measured'
_exptl_crystal_description block
_exptl_crystal_F_000 1300
_exptl_crystal_size_max 0.26
_exptl_crystal_size_mid 0.22
_exptl_crystal_size_min 0.15
_refine_diff_density_max 0.624
_refine_diff_density_min -0.368
_refine_diff_density_rms 0.076
_refine_ls_extinction_method none
_refine_ls_goodness_of_fit_ref 1.023
_refine_ls_hydrogen_treatment constr
_refine_ls_matrix_type full
_refine_ls_number_parameters 343
_refine_ls_number_reflns 6400
_refine_ls_number_restraints 0
_refine_ls_restrained_S_all 1.023
_refine_ls_R_factor_all 0.0940
_refine_ls_R_factor_gt 0.0544
_refine_ls_shift/su_max 0.000
_refine_ls_shift/su_mean 0.000
_refine_ls_structure_factor_coef Fsqd
_refine_ls_weighting_details 'calc w=1/[\s^2^(Fo^2^)+(0.0606P)^2^+3.0494P] where P=(Fo^2^+2Fc^2^)/3'
_refine_ls_weighting_scheme calc
_refine_ls_wR_factor_gt 0.1251
_refine_ls_wR_factor_ref 0.1437
_reflns_number_gt 4260
_reflns_number_total 6400
_reflns_threshold_expression >2sigma(I)
_cod_data_source_file c4dt02032d2.cif
_cod_data_source_block t
_cod_depositor_comments
;
The following automatic conversions were performed:

'_symmetry_cell_setting' value 'Monoclinic' changed to 'monoclinic'
according to
/usr/data/users/saulius/crontab/automatic-downloads/rss-feeds/RSC/lib/dictionaries/cif_core.dic
dictionary named 'cif_core.dic' version 2.4.2 from 2011-04-26.

Automatic conversion script
Id: cif_fix_values 2281 2013-09-26 08:29:07Z andrius 

 Adding full bibliography for 7032005--7032008.cif.
;
_cod_original_sg_symbol_H-M P2(1)/n
_cod_database_code 7032008

loop_
_symmetry_equiv_pos_as_xyz
'x, y, z'
'-x+1/2, y+1/2, -z+1/2'
'-x, -y, -z'
'x-1/2, -y-1/2, z-1/2'

loop_
_atom_site_label
_atom_site_type_symbol
_atom_site_fract_x
_atom_site_fract_y
_atom_site_fract_z
_atom_site_U_iso_or_equiv
_atom_site_adp_type
_atom_site_occupancy
_atom_site_symmetry_multiplicity
_atom_site_calc_flag
_atom_site_refinement_flags
Fe1 Fe 0.64575(6) -0.05337(5) 0.127451(13) 0.03093(14) Uani 1 1 d .
Cl2 Cl 0.54115(12) -0.26049(10) 0.15319(3) 0.0491(2) Uani 1 1 d .
Cl1 Cl 0.78470(12) -0.16129(10) 0.08235(3) 0.0485(2) Uani 1 1 d .
N3 N 0.8003(3) -0.0268(3) 0.18058(8) 0.0345(6) Uani 1 1 d .
N2 N 0.4368(3) -0.0003(3) 0.09128(8) 0.0387(7) Uani 1 1 d .
N1 N 0.5267(3) 0.1065(3) 0.16698(8) 0.0354(6) Uani 1 1 d .
N4 N 0.7116(3) 0.1653(3) 0.10771(8) 0.0319(6) Uani 1 1 d .
N6 N 0.7984(3) 0.3568(3) 0.08046(8) 0.0340(6) Uani 1 1 d .
N5 N 0.7985(3) 0.2063(3) 0.07947(8) 0.0330(6) Uani 1 1 d .
P1 P 0.41693(12) 0.96038(14) 0.31704(3) 0.0528(3) Uani 1 1 d .
F1 F 0.3621(5) 0.8576(5) 0.27977(12) 0.1486(18) Uani 1 1 d .
F2 F 0.2553(4) 0.9485(5) 0.33060(12) 0.1141(13) Uani 1 1 d .
F3 F 0.4677(4) 0.8151(4) 0.34320(12) 0.1190(14) Uani 1 1 d .
F4 F 0.4759(5) 1.0568(5) 0.35463(12) 0.1249(14) Uani 1 1 d .
F5 F 0.3678(4) 1.0972(4) 0.28915(12) 0.1166(14) Uani 1 1 d .
F6 F 0.5795(4) 0.9679(6) 0.30299(12) 0.1470(19) Uani 1 1 d .
C14 C 0.6586(4) 0.2884(3) 0.12579(9) 0.0326(7) Uani 1 1 d .
C7 C 0.5806(4) 0.0648(4) 0.20973(10) 0.0427(8) Uani 1 1 d .
H7A H 0.5301 -0.0262 0.2174 0.051 Uiso 1 1 calc R
H7B H 0.5576 0.1453 0.2281 0.051 Uiso 1 1 calc R
C8 C 0.7472(4) 0.0387(4) 0.21337(10) 0.0390(8) Uani 1 1 d .
C16 C 0.8869(4) 0.4409(4) 0.05292(11) 0.0421(8) Uani 1 1 d .
H16A H 0.9838 0.3922 0.0524 0.051 Uiso 1 1 calc R
H16B H 0.9046 0.5423 0.0636 0.051 Uiso 1 1 calc R
C17 C 0.8109(4) 0.4508(4) 0.00980(11) 0.0419(8) Uani 1 1 d .
C2 C 0.3274(4) 0.0568(4) 0.11165(12) 0.0442(8) Uani 1 1 d .
C15 C 0.7144(4) 0.4118(3) 0.10850(10) 0.0361(8) Uani 1 1 d .
H15 H 0.6980 0.5126 0.1147 0.043 Uiso 1 1 calc R
C6 C 0.4097(5) -0.0234(4) 0.05052(11) 0.0449(9) Uani 1 1 d .
H6 H 0.4857 -0.0626 0.0364 0.054 Uiso 1 1 calc R
C13 C 0.5608(5) 0.2691(4) 0.15980(12) 0.0485(10) Uani 1 1 d .
H13A H 0.6110 0.3122 0.1848 0.058 Uiso 1 1 calc R
H13B H 0.4674 0.3236 0.1530 0.058 Uiso 1 1 calc R
C11 C 1.0422(5) -0.0420(5) 0.21804(12) 0.0521(10) Uani 1 1 d .
H11 H 1.1415 -0.0742 0.2194 0.063 Uiso 1 1 calc R
C9 C 0.8403(5) 0.0725(5) 0.24844(11) 0.0498(10) Uani 1 1 d .
H9 H 0.8027 0.1215 0.2703 0.060 Uiso 1 1 calc R
C12 C 0.9450(4) -0.0680(4) 0.18348(11) 0.0442(9) Uani 1 1 d .
H12 H 0.9810 -0.1160 0.1613 0.053 Uiso 1 1 calc R
C5 C 0.2726(5) 0.0096(5) 0.02927(13) 0.0583(11) Uani 1 1 d .
H5 H 0.2565 -0.0057 0.0011 0.070 Uiso 1 1 calc R
C4 C 0.1600(6) 0.0655(5) 0.05037(14) 0.0625(12) Uani 1 1 d .
H4 H 0.0658 0.0861 0.0367 0.075 Uiso 1 1 calc R
C1 C 0.3644(4) 0.0725(5) 0.15739(11) 0.0477(9) Uani 1 1 d .
H1A H 0.3050 0.1532 0.1675 0.057 Uiso 1 1 calc R
H1B H 0.3401 -0.0206 0.1708 0.057 Uiso 1 1 calc R
C18 C 0.7041(5) 0.5600(5) -0.00047(14) 0.0623(12) Uani 1 1 d .
H18 H 0.6778 0.6266 0.0195 0.075 Uiso 1 1 calc R
C20 C 0.6712(6) 0.4728(6) -0.06948(14) 0.0688(14) Uani 1 1 d .
H20 H 0.6237 0.4798 -0.0960 0.083 Uiso 1 1 calc R
C22 C 0.8471(5) 0.3527(5) -0.02018(12) 0.0547(10) Uani 1 1 d .
H22 H 0.9193 0.2784 -0.0138 0.066 Uiso 1 1 calc R
C3 C 0.1873(5) 0.0910(5) 0.09189(14) 0.0582(11) Uani 1 1 d .
H3 H 0.1125 0.1305 0.1064 0.070 Uiso 1 1 calc R
C10 C 0.9906(5) 0.0325(5) 0.25067(12) 0.0555(11) Uani 1 1 d .
H10 H 1.0557 0.0556 0.2738 0.067 Uiso 1 1 calc R
C21 C 0.7765(6) 0.3637(5) -0.05997(13) 0.0652(13) Uani 1 1 d .
H21 H 0.8012 0.2966 -0.0800 0.078 Uiso 1 1 calc R
C19 C 0.6352(6) 0.5718(6) -0.04022(16) 0.0759(15) Uani 1 1 d .
H19 H 0.5645 0.6473 -0.0469 0.091 Uiso 1 1 calc R

loop_
_atom_site_aniso_label
_atom_site_aniso_U_11
_atom_site_aniso_U_22
_atom_site_aniso_U_33
_atom_site_aniso_U_23
_atom_site_aniso_U_13
_atom_site_aniso_U_12
Fe1 0.0375(3) 0.0314(2) 0.0241(2) 0.00105(18) 0.00472(18) 0.0032(2)
Cl2 0.0615(6) 0.0445(5) 0.0412(5) 0.0077(4) 0.0044(4) -0.0091(4)
Cl1 0.0668(7) 0.0404(4) 0.0405(5) -0.0061(4) 0.0168(4) 0.0114(4)
N3 0.0350(16) 0.0401(15) 0.0280(14) 0.0000(11) 0.0014(12) 0.0003(12)
N2 0.0412(18) 0.0437(15) 0.0303(15) 0.0041(12) -0.0001(13) 0.0008(13)
N1 0.0368(16) 0.0457(15) 0.0251(13) 0.0006(11) 0.0096(12) 0.0064(13)
N4 0.0376(16) 0.0298(12) 0.0291(14) 0.0015(10) 0.0069(12) 0.0050(11)
N6 0.0369(16) 0.0310(13) 0.0333(14) 0.0033(11) -0.0002(12) -0.0039(12)
N5 0.0365(16) 0.0305(13) 0.0327(14) 0.0008(11) 0.0067(12) 0.0024(11)
P1 0.0429(6) 0.0720(7) 0.0425(6) 0.0140(5) -0.0006(5) -0.0124(5)
F1 0.175(4) 0.139(4) 0.115(3) -0.048(3) -0.065(3) 0.025(3)
F2 0.0560(19) 0.164(3) 0.126(3) 0.043(3) 0.0268(19) -0.012(2)
F3 0.100(3) 0.111(3) 0.136(3) 0.064(2) -0.036(2) -0.016(2)
F4 0.130(3) 0.138(3) 0.099(3) -0.041(2) -0.023(2) -0.014(3)
F5 0.092(3) 0.106(3) 0.147(3) 0.069(2) -0.010(2) -0.006(2)
F6 0.061(2) 0.281(6) 0.102(3) 0.075(3) 0.0237(19) 0.013(3)
C14 0.0342(19) 0.0342(15) 0.0285(16) -0.0022(13) -0.0005(13) 0.0067(14)
C7 0.048(2) 0.057(2) 0.0243(16) -0.0006(15) 0.0092(15) 0.0026(18)
C8 0.048(2) 0.0416(17) 0.0274(16) 0.0025(14) 0.0042(15) -0.0022(16)
C16 0.046(2) 0.0380(17) 0.042(2) 0.0052(15) 0.0028(16) -0.0088(16)
C17 0.050(2) 0.0378(17) 0.0378(19) 0.0072(15) 0.0023(16) -0.0170(17)
C2 0.039(2) 0.0468(19) 0.046(2) 0.0023(16) 0.0036(17) 0.0060(17)
C15 0.042(2) 0.0296(15) 0.0353(18) -0.0032(13) -0.0030(15) 0.0060(14)
C6 0.053(2) 0.048(2) 0.0324(18) 0.0043(15) -0.0003(17) -0.0044(18)
C13 0.062(3) 0.0407(19) 0.046(2) -0.0055(16) 0.0209(19) 0.0102(18)
C11 0.039(2) 0.067(3) 0.049(2) 0.009(2) -0.0027(18) -0.001(2)
C9 0.056(3) 0.062(2) 0.0306(18) -0.0046(17) 0.0016(17) -0.006(2)
C12 0.044(2) 0.050(2) 0.0384(19) 0.0030(16) 0.0026(16) 0.0030(17)
C5 0.067(3) 0.060(2) 0.043(2) 0.0085(19) -0.015(2) -0.006(2)
C4 0.056(3) 0.064(3) 0.062(3) 0.002(2) -0.018(2) 0.007(2)
C1 0.038(2) 0.066(2) 0.040(2) -0.0025(18) 0.0097(16) 0.0081(18)
C18 0.068(3) 0.063(3) 0.053(3) -0.005(2) -0.007(2) 0.001(2)
C20 0.082(4) 0.074(3) 0.046(2) 0.012(2) -0.016(2) -0.028(3)
C22 0.065(3) 0.050(2) 0.049(2) 0.0016(18) 0.010(2) -0.011(2)
C3 0.044(3) 0.065(3) 0.064(3) 0.000(2) -0.005(2) 0.013(2)
C10 0.052(3) 0.072(3) 0.039(2) 0.0023(19) -0.0101(19) -0.016(2)
C21 0.093(4) 0.062(3) 0.041(2) -0.008(2) 0.011(2) -0.028(3)
C19 0.078(4) 0.075(3) 0.068(3) 0.007(3) -0.021(3) 0.004(3)

loop_
_atom_type_symbol
_atom_type_description
_atom_type_scat_dispersion_real
_atom_type_scat_dispersion_imag
_atom_type_scat_source
C C 0.0033 0.0016 'International Tables Vol C Tables 4.2.6.8 and 6.1.1.4'
H H 0.0000 0.0000 'International Tables Vol C Tables 4.2.6.8 and 6.1.1.4'
N N 0.0061 0.0033 'International Tables Vol C Tables 4.2.6.8 and 6.1.1.4'
O O 0.0106 0.0060 'International Tables Vol C Tables 4.2.6.8 and 6.1.1.4'
Cl Cl 0.1484 0.1585 'International Tables Vol C Tables 4.2.6.8 and 6.1.1.4'
Fe Fe 0.3463 0.8444 'International Tables Vol C Tables 4.2.6.8 and 6.1.1.4'
P P 0.1023 0.0942 'International Tables Vol C Tables 4.2.6.8 and 6.1.1.4'
F F 0.0171 0.0103 'International Tables Vol C Tables 4.2.6.8 and 6.1.1.4'

loop_
_geom_angle_atom_site_label_1
_geom_angle_atom_site_label_2
_geom_angle_atom_site_label_3
_geom_angle
N3 Fe1 N4 88.42(10)
N3 Fe1 N2 151.63(11)
N4 Fe1 N2 83.49(11)
N3 Fe1 Cl1 103.36(8)
N4 Fe1 Cl1 89.76(7)
N2 Fe1 Cl1 103.76(8)
N3 Fe1 N1 76.39(10)
N4 Fe1 N1 76.67(10)
N2 Fe1 N1 75.29(11)
Cl1 Fe1 N1 166.43(8)
N3 Fe1 Cl2 92.43(8)
N4 Fe1 Cl2 169.26(8)
N2 Fe1 Cl2 90.77(8)
Cl1 Fe1 Cl2 100.44(4)
N1 Fe1 Cl2 93.12(8)
C12 N3 C8 118.6(3)
C12 N3 Fe1 124.7(2)
C8 N3 Fe1 116.7(2)
C2 N2 C6 119.1(3)
C2 N2 Fe1 116.3(2)
C6 N2 Fe1 124.6(3)
C7 N1 C1 111.4(3)
C7 N1 C13 109.7(3)
C1 N1 C13 111.9(3)
C7 N1 Fe1 105.1(2)
C1 N1 Fe1 105.1(2)
C13 N1 Fe1 113.3(2)
N5 N4 C14 110.2(3)
N5 N4 Fe1 131.37(19)
C14 N4 Fe1 118.4(2)
N5 N6 C15 112.4(3)
N5 N6 C16 119.4(3)
C15 N6 C16 128.1(3)
N4 N5 N6 104.8(2)
F4 P1 F5 95.3(2)
F4 P1 F2 93.3(2)
F5 P1 F2 90.4(2)
F4 P1 F1 177.6(2)
F5 P1 F1 86.9(2)
F2 P1 F1 87.7(3)
F4 P1 F6 87.8(3)
F5 P1 F6 90.4(2)
F2 P1 F6 178.5(3)
F1 P1 F6 91.1(3)
F4 P1 F3 87.8(2)
F5 P1 F3 176.7(3)
F2 P1 F3 90.7(2)
F1 P1 F3 90.0(2)
F6 P1 F3 88.4(2)
C15 C14 N4 107.8(3)
C15 C14 C13 132.5(3)
N4 C14 C13 119.7(3)
N1 C7 C8 109.6(3)
N1 C7 H7A 109.7
C8 C7 H7A 109.7
N1 C7 H7B 109.7
C8 C7 H7B 109.7
H7A C7 H7B 108.2
N3 C8 C9 121.6(4)
N3 C8 C7 115.6(3)
C9 C8 C7 122.7(3)
N6 C16 C17 112.9(3)
N6 C16 H16A 109.0
C17 C16 H16A 109.0
N6 C16 H16B 109.0
C17 C16 H16B 109.0
H16A C16 H16B 107.8
C18 C17 C22 118.5(4)
C18 C17 C16 120.3(4)
C22 C17 C16 121.2(4)
N2 C2 C3 121.5(4)
N2 C2 C1 115.8(3)
C3 C2 C1 122.6(4)
N6 C15 C14 104.7(3)
N6 C15 H15 127.6
C14 C15 H15 127.6
N2 C6 C5 121.8(4)
N2 C6 H6 119.1
C5 C6 H6 119.1
N1 C13 C14 111.9(3)
N1 C13 H13A 109.2
C14 C13 H13A 109.2
N1 C13 H13B 109.2
C14 C13 H13B 109.2
H13A C13 H13B 107.9
C12 C11 C10 119.2(4)
C12 C11 H11 120.4
C10 C11 H11 120.4
C8 C9 C10 119.1(4)
C8 C9 H9 120.5
C10 C9 H9 120.5
N3 C12 C11 122.4(4)
N3 C12 H12 118.8
C11 C12 H12 118.8
C4 C5 C6 118.9(4)
C4 C5 H5 120.6
C6 C5 H5 120.6
C5 C4 C3 119.7(4)
C5 C4 H4 120.2
C3 C4 H4 120.2
N1 C1 C2 109.7(3)
N1 C1 H1A 109.7
C2 C1 H1A 109.7
N1 C1 H1B 109.7
C2 C1 H1B 109.7
H1A C1 H1B 108.2
C17 C18 C19 120.8(4)
C17 C18 H18 119.6
C19 C18 H18 119.6
C21 C20 C19 120.2(4)
C21 C20 H20 119.9
C19 C20 H20 119.9
C17 C22 C21 120.5(4)
C17 C22 H22 119.7
C21 C22 H22 119.7
C4 C3 C2 119.0(4)
C4 C3 H3 120.5
C2 C3 H3 120.5
C11 C10 C9 118.9(4)
C11 C10 H10 120.5
C9 C10 H10 120.5
C20 C21 C22 119.9(4)
C20 C21 H21 120.0
C22 C21 H21 120.0
C20 C19 C18 120.0(5)
C20 C19 H19 120.0
C18 C19 H19 120.0

loop_
_geom_bond_atom_site_label_1
_geom_bond_atom_site_label_2
_geom_bond_distance
Fe1 N3 2.121(3)
Fe1 N4 2.143(3)
Fe1 N2 2.158(3)
Fe1 Cl1 2.2444(10)
Fe1 N1 2.261(3)
Fe1 Cl2 2.2620(10)
N3 C12 1.339(5)
N3 C8 1.352(4)
N2 C2 1.341(5)
N2 C6 1.350(4)
N1 C7 1.482(4)
N1 C1 1.483(5)
N1 C13 1.495(5)
N4 N5 1.322(4)
N4 C14 1.350(4)
N6 N5 1.332(4)
N6 C15 1.340(4)
N6 C16 1.466(4)
P1 F4 1.547(3)
P1 F5 1.553(3)
P1 F2 1.561(3)
P1 F1 1.562(4)
P1 F6 1.573(4)
P1 F3 1.586(3)
C14 C15 1.350(5)
C14 C13 1.499(5)
C7 C8 1.500(5)
C7 H7A 0.9700
C7 H7B 0.9700
C8 C9 1.381(5)
C16 C17 1.507(5)
C16 H16A 0.9700
C16 H16B 0.9700
C17 C18 1.375(6)
C17 C22 1.377(5)
C2 C3 1.383(5)
C2 C1 1.509(5)
C15 H15 0.9300
C6 C5 1.377(6)
C6 H6 0.9300
C13 H13A 0.9700
C13 H13B 0.9700
C11 C12 1.374(5)
C11 C10 1.378(6)
C11 H11 0.9300
C9 C10 1.385(6)
C9 H9 0.9300
C12 H12 0.9300
C5 C4 1.374(7)
C5 H5 0.9300
C4 C3 1.378(6)
C4 H4 0.9300
C1 H1A 0.9700
C1 H1B 0.9700
C18 C19 1.387(6)
C18 H18 0.9300
C20 C21 1.362(7)
C20 C19 1.364(7)
C20 H20 0.9300
C22 C21 1.393(6)
C22 H22 0.9300
C3 H3 0.9300
C10 H10 0.9300
C21 H21 0.9300
C19 H19 0.9300
